data_2229278
loop_
_publ_author_name
'Lush, Shie Fu'
'Shen, Fwu Ming'

_publ_section_title
;
 Poly[(\m~4~-pyridine-2,3-dicarboxylato)lead(II)]
;
_journal_coeditor_code XU5124
_journal_issue 2
_journal_name_full 'Acta Crystallographica Section E'
_journal_page_first m163
_journal_page_last m164
_journal_paper_doi 10.1107/S1600536811000419
_journal_volume 67
_journal_year 2011
_chemical_formula_iupac '[Pb (C7 H3 N O4)]'
_chemical_formula_moiety 'C7 H3 N O4 Pb'
_chemical_formula_sum 'C7 H3 N O4 Pb'
_chemical_formula_weight 372.30
_chemical_name_systematic
;
Poly[(\m~4~-pyridine-2,3-dicarboxylato)lead(II)]
;
_space_group_IT_number 14
_symmetry_cell_setting monoclinic
_symmetry_space_group_name_Hall '-P 2ybc'
_symmetry_space_group_name_H-M 'P 1 21/c 1'
_atom_sites_solution_hydrogens geom
_atom_sites_solution_primary direct
_atom_sites_solution_secondary difmap
_cell_angle_alpha 90
_cell_angle_beta 90.046(2)
_cell_angle_gamma 90
_cell_formula_units_Z 4
_cell_length_a 11.6943(9)
_cell_length_b 4.5392(4)
_cell_length_c 14.1636(12)
_cell_measurement_reflns_used 2856
_cell_measurement_temperature 297
_cell_measurement_theta_max 26.00
_cell_measurement_theta_min 2.26
_cell_volume 751.84(11)
_computing_cell_refinement 'SAINT (Bruker, 1999)'
_computing_data_collection 'SMART (Bruker, 2000)'
_computing_data_reduction 'SAINT (Bruker, 1999)'
_computing_molecular_graphics 'PLATON (Spek, 2009)'
_computing_publication_material 'PLATON (Spek, 2009)'
_computing_structure_refinement 'SHELXTL (Sheldrick, 2008)'
_computing_structure_solution 'SHELXTL (Sheldrick, 2008)'
_diffrn_ambient_temperature 297
_diffrn_detector_area_resol_mean 9
_diffrn_measured_fraction_theta_full 0.997
_diffrn_measured_fraction_theta_max 0.997
_diffrn_measurement_device_type 'Bruker SMART CCD area-detector'
_diffrn_measurement_method '\w scan'
_diffrn_radiation_monochromator graphite
_diffrn_radiation_source 'fine-focus sealed tube'
_diffrn_radiation_type MoK\a
_diffrn_radiation_wavelength 0.71073
_diffrn_reflns_av_R_equivalents 0.1249
_diffrn_reflns_av_sigmaI/netI 0.0835
_diffrn_reflns_limit_h_max 10
_diffrn_reflns_limit_h_min -14
_diffrn_reflns_limit_k_max 5
_diffrn_reflns_limit_k_min -5
_diffrn_reflns_limit_l_max 17
_diffrn_reflns_limit_l_min -17
_diffrn_reflns_number 4013
_diffrn_reflns_theta_full 26.02
_diffrn_reflns_theta_max 26.02
_diffrn_reflns_theta_min 1.74
_exptl_absorpt_coefficient_mu 22.415
_exptl_absorpt_correction_T_max 1.000
_exptl_absorpt_correction_T_min 0.659
_exptl_absorpt_correction_type multi-scan
_exptl_absorpt_process_details '(SADABS; Bruker, 2001)'
_exptl_crystal_colour colorless
_exptl_crystal_density_diffrn 3.289
_exptl_crystal_density_method 'Not Measured'
_exptl_crystal_description parallelepiped
_exptl_crystal_F_000 664
_exptl_crystal_size_max 0.54
_exptl_crystal_size_mid 0.23
_exptl_crystal_size_min 0.04
_refine_diff_density_max 4.555
_refine_diff_density_min -5.059
_refine_ls_extinction_method none
_refine_ls_goodness_of_fit_ref 1.133
_refine_ls_hydrogen_treatment constr
_refine_ls_matrix_type full
_refine_ls_number_parameters 118
_refine_ls_number_reflns 1484
_refine_ls_number_restraints 0
_refine_ls_restrained_S_all 1.133
_refine_ls_R_factor_all 0.0750
_refine_ls_R_factor_gt 0.0727
_refine_ls_shift/su_max 0.001
_refine_ls_shift/su_mean 0.000
_refine_ls_structure_factor_coef Fsqd
_refine_ls_weighting_details 'calc w=1/[\s^2^(Fo^2^)+(0.1477P)^2^] where P=(Fo^2^+2Fc^2^)/3'
_refine_ls_weighting_scheme calc
_refine_ls_wR_factor_gt 0.1982
_refine_ls_wR_factor_ref 0.2035
_reflns_number_gt 1336
_reflns_number_total 1484
_reflns_threshold_expression I>2\s(I)
_cod_data_source_file xu5124.cif
_cod_data_source_block I
_cod_original_sg_symbol_H-M 'P 21/c'
_cod_database_code 2229278
_cod_database_fobs_code 2229278

loop_
_symmetry_equiv_pos_site_id
_symmetry_equiv_pos_as_xyz
1 x,y,z
2 -x,1/2+y,1/2-z
3 -x,-y,-z
4 x,1/2-y,1/2+z

loop_
_atom_site_aniso_label
_atom_site_aniso_U_11
_atom_site_aniso_U_22
_atom_site_aniso_U_33
_atom_site_aniso_U_12
_atom_site_aniso_U_13
_atom_site_aniso_U_23
Pb 0.0207(5) 0.0242(5) 0.0189(5) -0.00310(10) -0.0051(3) -0.00160(10)
O1 0.035(4) 0.045(5) 0.026(3) 0.015(4) 0.007(3) 0.012(3)
O2 0.027(4) 0.061(6) 0.024(3) 0.017(5) 0.001(3) 0.013(4)
O3 0.039(5) 0.031(4) 0.027(4) 0.006(4) -0.022(4) -0.013(4)
O4 0.044(4) 0.041(5) 0.030(3) -0.007(4) -0.010(3) 0.009(3)
N 0.018(4) 0.032(5) 0.021(3) 0.004(3) -0.003(3) 0.004(3)
C1 0.018(7) 0.028(6) 0.017(6) -0.002(3) 0.000(5) -0.001(3)
C2 0.006(5) 0.037(5) 0.021(5) 0.002(4) -0.004(4) -0.010(5)
C3 0.023(5) 0.032(6) 0.026(4) 0.006(4) 0.003(4) 0.003(4)
C4 0.029(6) 0.054(8) 0.031(5) 0.018(6) -0.013(4) 0.010(5)
C5 0.041(6) 0.046(7) 0.021(4) 0.009(5) -0.009(4) 0.011(4)
C6 0.018(5) 0.031(5) 0.021(4) 0.006(4) -0.005(3) 0.002(4)
C7 0.008(5) 0.030(5) 0.019(4) 0.006(4) -0.007(4) 0.004(4)

loop_
_atom_site_type_symbol
_atom_site_label
_atom_site_fract_x
_atom_site_fract_y
_atom_site_fract_z
_atom_site_U_iso_or_equiv
_atom_site_thermal_displace_type
_atom_site_calc_flag
_atom_site_refinement_flags
_atom_site_occupancy
Pb Pb 0.60762(4) 0.01636(10) 0.85892(3) 0.0213(3) Uani . . 1.000
O O1 0.6007(6) 0.3400(19) 0.5591(4) 0.035(2) Uani . . 1.000
O O2 0.5381(7) 0.120(2) 0.6883(5) 0.037(3) Uani . . 1.000
O O3 0.6905(9) -0.061(2) 0.4106(6) 0.032(3) Uani . . 1.000
O O4 0.8222(6) 0.2863(17) 0.4294(4) 0.038(2) Uani . . 1.000
N N 0.7437(6) -0.1315(19) 0.7170(5) 0.024(2) Uani . . 1.000
C C1 0.7208(12) -0.0178(18) 0.6321(9) 0.021(4) Uani . . 1.000
C C2 0.7951(11) -0.058(3) 0.5526(9) 0.021(3) Uani . . 1.000
C C3 0.8932(8) -0.216(2) 0.5715(6) 0.027(3) Uani . . 1.000
C C4 0.9192(9) -0.325(3) 0.6603(7) 0.038(4) Uani . . 1.000
C C5 0.8383(9) -0.288(3) 0.7300(6) 0.036(3) Uani . . 1.000
C C6 0.6141(8) 0.163(3) 0.6231(6) 0.023(3) Uani . . 1.000
C C7 0.7687(9) 0.068(2) 0.4580(7) 0.019(3) Uani . . 1.000
H H3A 0.94410 -0.25180 0.52240 0.0320 Uiso calc R 1.000
H H4A 0.98820 -0.41980 0.67230 0.0450 Uiso calc R 1.000
H H5A 0.85060 -0.37490 0.78850 0.0430 Uiso calc R 1.000

loop_
_atom_type_symbol
_atom_type_description
_atom_type_scat_dispersion_real
_atom_type_scat_dispersion_imag
_atom_type_scat_source
Pb Pb -3.3944 10.1111 'International Tables Vol C Tables 4.2.6.8 and 6.1.1.4'
O O 0.0106 0.0060 'International Tables Vol C Tables 4.2.6.8 and 6.1.1.4'
N N 0.0061 0.0033 'International Tables Vol C Tables 4.2.6.8 and 6.1.1.4'
H H 0.0000 0.0000 'International Tables Vol C Tables 4.2.6.8 and 6.1.1.4'
C C 0.0033 0.0016 'International Tables Vol C Tables 4.2.6.8 and 6.1.1.4'

loop_
_geom_angle_atom_site_label_1
_geom_angle_atom_site_label_2
_geom_angle_atom_site_label_3
_geom_angle_site_symmetry_1
_geom_angle_site_symmetry_2
_geom_angle_site_symmetry_3
_geom_angle
_geom_angle_publ_flag
O2 Pb N . . . 61.8(2) no
O1 Pb O2 2_646 . . 99.5(2) no
O2 Pb O2 . . 2_646 71.1(3) no
O2 Pb O3 . . 4_545 124.6(3) no
O1 Pb O2 4_555 . . 149.2(2) no
O2 Pb O3 . . 4_555 101.2(3) no
O2 Pb O4 . . 4_555 123.1(2) no
O2 Pb C7 . . 4_555 121.1(3) no
O1 Pb N 2_646 . . 139.5(2) no
O2 Pb N 2_646 . . 91.4(2) no
O3 Pb N 4_545 . . 76.7(3) no
O1 Pb N 4_555 . . 144.3(2) no
O3 Pb N 4_555 . . 102.6(3) no
O4 Pb N 4_555 . . 79.4(2) no
N Pb C7 . . 4_555 97.8(3) no
O1 Pb O2 2_646 . 2_646 48.2(2) no
O1 Pb O3 2_646 . 4_545 88.8(3) no
O1 Pb O1 2_646 . 4_555 68.73(19) no
O1 Pb O3 2_646 . 4_555 116.7(3) no
O1 Pb O4 2_646 . 4_555 135.08(17) no
O1 Pb C7 2_646 . 4_555 121.8(2) no
O2 Pb O3 2_646 . 4_545 75.1(3) no
O1 Pb O2 4_555 . 2_646 113.1(2) no
O2 Pb O3 2_646 . 4_555 158.7(3) no
O2 Pb O4 2_646 . 4_555 153.8(2) no
O2 Pb C7 2_646 . 4_555 167.3(2) no
O1 Pb O3 4_555 . 4_545 84.7(3) no
O3 Pb O3 4_545 . 4_555 123.4(3) no
O3 Pb O4 4_545 . 4_555 78.9(3) no
O3 Pb C7 4_545 . 4_555 98.4(3) no
O1 Pb O3 4_555 . 4_555 63.3(2) no
O1 Pb O4 4_555 . 4_555 67.22(18) no
O1 Pb C7 4_555 . 4_555 54.8(2) no
O3 Pb O4 4_555 . 4_555 46.7(3) no
O3 Pb C7 4_555 . 4_555 25.1(3) no
O4 Pb C7 4_555 . 4_555 24.2(2) no
Pb O1 C6 2_656 . . 89.5(6) no
Pb O1 C6 4_554 . . 150.1(7) no
Pb O1 Pb 2_656 . 4_554 111.3(2) no
Pb O2 C6 . . . 118.5(6) no
Pb O2 Pb . . 2_656 125.3(3) no
Pb O2 C6 2_656 . . 99.5(7) no
Pb O3 C7 4_544 . . 147.7(8) no
Pb O3 C7 4_554 . . 88.8(6) no
Pb O3 Pb 4_544 . 4_554 123.4(4) no
Pb O4 C7 4_554 . . 85.5(6) no
Pb N C1 . . . 117.7(7) no
Pb N C5 . . . 122.1(6) no
C1 N C5 . . . 119.9(9) no
N C1 C2 . . . 122.4(11) no
N C1 C6 . . . 117.0(10) no
C2 C1 C6 . . . 120.5(10) no
C1 C2 C3 . . . 114.7(11) no
C1 C2 C7 . . . 122.2(11) no
C3 C2 C7 . . . 123.1(10) no
C2 C3 C4 . . . 123.0(10) no
C3 C4 C5 . . . 117.2(10) no
N C5 C4 . . . 122.6(9) no
O1 C6 O2 . . . 122.7(10) no
O1 C6 C1 . . . 122.0(9) no
O2 C6 C1 . . . 115.3(10) no
O3 C7 O4 . . . 123.8(9) no
O3 C7 C2 . . . 116.4(9) no
Pb C7 O3 4_554 . . 66.1(6) no
O4 C7 C2 . . . 119.8(9) no
Pb C7 O4 4_554 . . 70.3(5) no
Pb C7 C2 4_554 . . 142.1(7) no
C2 C3 H3A . . . 119.00 no
C4 C3 H3A . . . 118.00 no
C3 C4 H4A . . . 121.00 no
C5 C4 H4A . . . 121.00 no
N C5 H5A . . . 119.00 no
C4 C5 H5A . . . 119.00 no

loop_
_geom_bond_atom_site_label_1
_geom_bond_atom_site_label_2
_geom_bond_site_symmetry_1
_geom_bond_site_symmetry_2
_geom_bond_distance
_geom_bond_publ_flag
Pb N . . 2.651(7) yes
Pb O1 . 2_646 2.816(7) yes
Pb O1 . 4_555 2.911(6) yes
Pb O2 . . 2.592(7) yes
Pb O2 . 2_646 2.566(9) yes
Pb O3 . 4_545 2.397(9) yes
Pb O3 . 4_555 2.754(9) yes
Pb O4 . 4_555 2.845(7) yes
O1 C6 . . 1.221(13) no
O2 C6 . . 1.297(12) no
O3 C7 . . 1.276(14) no
O4 C7 . . 1.240(12) no
N C1 . . 1.336(14) no
N C5 . . 1.327(14) no
C1 C2 . . 1.435(18) no
C1 C6 . . 1.499(17) no
C2 C3 . . 1.379(16) no
C2 C7 . . 1.489(16) no
C3 C4 . . 1.385(14) no
C4 C5 . . 1.378(14) no
C3 H3A . . 0.9300 no
C4 H4A . . 0.9300 no
C5 H5A . . 0.9300 no

loop_
_geom_hbond_atom_site_label_D
_geom_hbond_atom_site_label_H
_geom_hbond_atom_site_label_A
_geom_hbond_site_symmetry_A
_geom_hbond_distance_DH
_geom_hbond_distance_HA
_geom_hbond_distance_DA
_geom_hbond_angle_DHA
_geom_hbond_publ_flag
C5 H5A O3 4_545 0.93 2.57 3.164(13) 122 yes

loop_
_geom_torsion_atom_site_label_1
_geom_torsion_atom_site_label_2
_geom_torsion_atom_site_label_3
_geom_torsion_atom_site_label_4
_geom_torsion_site_symmetry_1
_geom_torsion_site_symmetry_2
_geom_torsion_site_symmetry_3
_geom_torsion_site_symmetry_4
_geom_torsion
_geom_torsion_publ_flag
N Pb O2 C6 . . . . -27.3(8) no
N Pb O2 Pb . . . 2_656 -155.1(5) no
O1 Pb O2 C6 2_646 . . . -169.0(9) no
O1 Pb O2 Pb 2_646 . . 2_656 63.2(4) no
O2 Pb O2 C6 2_646 . . . -129.5(9) no
O2 Pb O2 Pb 2_646 . . 2_656 102.7(4) no
O3 Pb O2 C6 4_545 . . . -73.9(10) no
O3 Pb O2 Pb 4_545 . . 2_656 158.3(4) no
O1 Pb O2 C6 4_555 . . . 126.9(9) no
O1 Pb O2 Pb 4_555 . . 2_656 -0.9(7) no
O3 Pb O2 C6 4_555 . . . 71.1(9) no
O3 Pb O2 Pb 4_555 . . 2_656 -56.7(4) no
O4 Pb O2 C6 4_555 . . . 25.9(10) no
O4 Pb O2 Pb 4_555 . . 2_656 -101.9(4) no
C7 Pb O2 C6 4_555 . . . 54.5(10) no
C7 Pb O2 Pb 4_555 . . 2_656 -73.3(5) no
O2 Pb N C1 . . . . 15.4(7) no
O2 Pb N C5 . . . . -171.4(9) no
O1 Pb N C1 2_646 . . . 85.5(8) no
O1 Pb N C5 2_646 . . . -101.3(8) no
O2 Pb N C1 2_646 . . . 83.0(7) no
O2 Pb N C5 2_646 . . . -103.8(9) no
O3 Pb N C1 4_545 . . . 157.4(8) no
O3 Pb N C5 4_545 . . . -29.4(9) no
O1 Pb N C1 4_555 . . . -142.1(7) no
O1 Pb N C5 4_555 . . . 31.1(10) no
O3 Pb N C1 4_555 . . . -80.8(7) no
O3 Pb N C5 4_555 . . . 92.4(9) no
O4 Pb N C1 4_555 . . . -121.6(7) no
O4 Pb N C5 4_555 . . . 51.6(8) no
C7 Pb N C1 4_555 . . . -105.8(7) no
C7 Pb N C5 4_555 . . . 67.4(9) no
O2 Pb O1 C6 . . 2_646 2_646 51.7(7) no
O2 Pb O1 Pb . . 2_646 3_657 -150.3(3) no
N Pb O1 C6 . . 2_646 2_646 -5.4(8) no
N Pb O1 Pb . . 2_646 3_657 152.5(3) no
O2 Pb O2 Pb . . 2_646 2_646 14.6(4) no
O2 Pb O2 C6 . . 2_646 2_646 -120.6(7) no
N Pb O2 Pb . . 2_646 2_646 -44.8(4) no
N Pb O2 C6 . . 2_646 2_646 179.9(7) no
O2 Pb O3 C7 . . 4_545 4_545 136.3(13) no
N Pb O3 C7 . . 4_545 4_545 95.1(14) no
O2 Pb O1 Pb . . 4_555 3_657 72.2(6) no
O2 Pb O1 C6 . . 4_555 4_555 -59.0(14) no
N Pb O1 Pb . . 4_555 3_657 -149.1(3) no
N Pb O1 C6 . . 4_555 4_555 79.8(14) no
O2 Pb O3 C7 . . 4_555 4_555 -144.8(6) no
N Pb O3 C7 . . 4_555 4_555 -81.6(6) no
O2 Pb O4 C7 . . 4_555 4_555 93.1(6) no
N Pb O4 C7 . . 4_555 4_555 138.9(6) no
O2 Pb C7 O3 . . 4_555 4_555 41.3(7) no
O2 Pb C7 O4 . . 4_555 4_555 -102.4(5) no
O2 Pb C7 C2 . . 4_555 4_555 144.2(11) no
N Pb C7 O3 . . 4_555 4_555 102.9(6) no
N Pb C7 O4 . . 4_555 4_555 -40.7(6) no
N Pb C7 C2 . . 4_555 4_555 -154.2(12) no
Pb O1 C6 O2 4_554 . . . -131.7(11) no
Pb O1 C6 C1 2_656 . . . -175.5(10) no
Pb O1 C6 O2 2_656 . . . 3.8(11) no
Pb O1 C6 C1 4_554 . . . 49.0(19) no
Pb O2 C6 C1 2_656 . . . 175.1(8) no
Pb O2 C6 C1 . . . . 36.0(13) no
Pb O2 C6 O1 . . . . -143.4(9) no
Pb O2 C6 O1 2_656 . . . -4.2(12) no
Pb O3 C7 O4 4_544 . . . 136.7(11) no
Pb O3 C7 O4 4_554 . . . -42.2(10) no
Pb O3 C7 C2 4_544 . . . -43.1(19) no
Pb O3 C7 C2 4_554 . . . 138.0(9) no
Pb O3 C7 Pb 4_544 . . 4_554 178.9(15) no
Pb O4 C7 O3 4_554 . . . 40.7(10) no
Pb O4 C7 C2 4_554 . . . -139.5(9) no
C5 N C1 C2 . . . . 0.1(16) no
Pb N C1 C2 . . . . 173.5(8) no
Pb N C1 C6 . . . . -5.1(12) no
C1 N C5 C4 . . . . 4.1(17) no
C5 N C1 C6 . . . . -178.5(10) no
Pb N C5 C4 . . . . -169.0(9) no
C6 C1 C2 C3 . . . . 176.8(10) no
N C1 C2 C3 . . . . -1.7(16) no
N C1 C2 C7 . . . . 179.7(10) no
C6 C1 C2 C7 . . . . -1.9(17) no
N C1 C6 O1 . . . . 159.4(10) no
N C1 C6 O2 . . . . -20.0(15) no
C2 C1 C6 O1 . . . . -19.2(17) no
C2 C1 C6 O2 . . . . 161.5(10) no
C1 C2 C3 C4 . . . . -0.7(17) no
C7 C2 C3 C4 . . . . 177.9(11) no
C1 C2 C7 O3 . . . . -74.7(15) no
C1 C2 C7 O4 . . . . 105.5(13) no
C1 C2 C7 Pb . . . 4_554 10(2) no
C3 C2 C7 O3 . . . . 106.7(13) no
C3 C2 C7 O4 . . . . -73.0(15) no
C3 C2 C7 Pb . . . 4_554 -168.9(8) no
C2 C3 C4 C5 . . . . 4.5(18) no
C3 C4 C5 N . . . . -6.3(18) no
